data_4134805
loop_
_publ_author_name
'Han, Xiao-Ni'
'Han, Ying'
'Chen, Chuan-Feng'

_publ_section_title
;
 Pagoda[4]arene and <i>i</i>-Pagoda[4]arene.
;
_journal_name_full 'Journal of the American Chemical Society'
_journal_paper_doi 10.1021/jacs.0c00624
_journal_year 2020
_chemical_formula_moiety '2(C H2 Cl2), C68 H56 O8'
_chemical_formula_sum 'C70 H60 Cl4 O8'
_chemical_formula_weight 1170.98
_space_group_crystal_system monoclinic
_space_group_IT_number 14
_space_group_name_Hall '-P 2ybc'
_space_group_name_H-M_alt 'P 1 21/c 1'
_atom_sites_solution_hydrogens geom
_atom_sites_solution_primary dual
_audit_creation_date 2019-11-04
_audit_creation_method
;
Olex2 1.2
(compiled 2018.05.29 svn.r3508 for OlexSys, GUI svn.r5506)
;
_cell_angle_alpha 90
_cell_angle_beta 100.1490(10)
_cell_angle_gamma 90
_cell_formula_units_Z 4
_cell_length_a 22.3783(2)
_cell_length_b 23.7901(2)
_cell_length_c 10.94360(10)
_cell_measurement_reflns_used 13239
_cell_measurement_temperature 169.99(14)
_cell_measurement_theta_max 72.7670
_cell_measurement_theta_min 2.7170
_cell_volume 5735.01(9)
_computing_cell_refinement 'CrysAlisPro 1.171.40.14e (Rigaku OD, 2018)'
_computing_data_collection 'CrysAlisPro 1.171.40.14e (Rigaku OD, 2018)'
_computing_data_reduction 'CrysAlisPro 1.171.40.14e (Rigaku OD, 2018)'
_computing_molecular_graphics 'Olex2 (Dolomanov et al., 2009)'
_computing_publication_material 'Olex2 (Dolomanov et al., 2009)'
_computing_structure_refinement 'ShelXL (Sheldrick, 2015)'
_computing_structure_solution 'ShelXT (Sheldrick, 2015)'
_diffrn_ambient_environment N~2~
_diffrn_ambient_temperature 169.99(14)
_diffrn_detector 'CCD plate'
_diffrn_detector_type HyPix
_diffrn_measured_fraction_theta_full 0.980
_diffrn_measured_fraction_theta_max 0.926
_diffrn_measurement_details
;
List of Runs (angles in degrees, time in seconds):

  # Type    Start    End  Width  t~exp~   \w     \q     \k     \f   Frames
--------------------------------------------------------------------------
  1  \w    -49.00 -23.00   0.50    0.52    --  -47.20 108.00 125.00   52
  2  \w     24.00  86.00   0.50    0.52    --   47.20-108.00  28.00  124
  3  \w   -148.00-123.00   0.50    2.08    --  -99.00-108.00  28.00   50
  4  \w    -92.00 -67.00   0.50    2.08    --  -99.00 108.00 125.00   50
  5  \w     87.00 163.00   0.50    2.08    --  103.25 108.00 125.00  152
  6  \w     65.00 108.00   0.50    2.08    --  103.25-108.00  28.00   86
  7  \w   -119.00 -80.00   0.50    0.52    --  -47.20-125.00 -90.00   78
  8  \w   -109.00 -82.00   0.50    0.52    --  -47.20-125.00  90.00   54
  9  \w   -110.00 -83.00   0.50    0.52    --  -47.20-125.00-120.00   54
 10  \w     26.00 120.00   0.50    0.52    --   47.20  77.00 120.00  188
 11  \w    -88.00 -37.00   0.50    2.08    --  -99.00  30.00 150.00  102
 12  \w   -165.00 -83.00   0.50    2.08    --  -99.00 -61.00 -60.00  164
 13  \w    -97.00 -26.00   0.50    2.08    --  -99.00  77.00-180.00  142
 14  \w   -161.00-133.00   0.50    2.08    --  -99.00 -77.00  60.00   56
 15  \w   -117.00 -77.00   0.50    2.08    --  -99.00 -77.00  60.00   80
 16  \w     31.00 106.00   0.50    2.08    --  103.25 -94.00-150.00  150
 17  \w     43.00 100.00   0.50    2.08    --  103.25 -94.00-180.00  114
 18  \w     31.00  42.00   0.50    2.08    --  103.25 -94.00  60.00   22
;
_diffrn_measurement_device 'four-circle diffractometer'
_diffrn_measurement_device_type 'XtaLAB Synergy R, HyPix'
_diffrn_measurement_method '\w scans'
_diffrn_orient_matrix_type 'CrysAlisPro convention (1999,Acta A55,543-557)'
_diffrn_orient_matrix_UB_11 -0.0166157000
_diffrn_orient_matrix_UB_12 0.0140998000
_diffrn_orient_matrix_UB_13 0.1272839000
_diffrn_orient_matrix_UB_21 -0.0120448000
_diffrn_orient_matrix_UB_22 0.0614950000
_diffrn_orient_matrix_UB_23 -0.0412026000
_diffrn_orient_matrix_UB_31 -0.0668714000
_diffrn_orient_matrix_UB_32 -0.0145407000
_diffrn_orient_matrix_UB_33 -0.0504902000
_diffrn_radiation_monochromator mirror
_diffrn_radiation_probe x-ray
_diffrn_radiation_type CuK\a
_diffrn_radiation_wavelength 1.54184
_diffrn_reflns_av_R_equivalents 0.0248
_diffrn_reflns_av_unetI/netI 0.0261
_diffrn_reflns_Laue_measured_fraction_full 0.980
_diffrn_reflns_Laue_measured_fraction_max 0.926
_diffrn_reflns_limit_h_max 25
_diffrn_reflns_limit_h_min -28
_diffrn_reflns_limit_k_max 28
_diffrn_reflns_limit_k_min -25
_diffrn_reflns_limit_l_max 13
_diffrn_reflns_limit_l_min -13
_diffrn_reflns_number 34797
_diffrn_reflns_point_group_measured_fraction_full 0.980
_diffrn_reflns_point_group_measured_fraction_max 0.926
_diffrn_reflns_theta_full 67.684
_diffrn_reflns_theta_max 75.421
_diffrn_reflns_theta_min 2.734
_diffrn_source 'Rotating-anode X-ray tube'
_diffrn_source_type 'PhotonJet R (Cu) X-ray Source'
_exptl_absorpt_coefficient_mu 2.352
_exptl_absorpt_correction_T_max 1.00000
_exptl_absorpt_correction_T_min 0.57957
_exptl_absorpt_correction_type multi-scan
_exptl_absorpt_process_details
;
CrysAlisPro 1.171.40.14e (Rigaku Oxford Diffraction, 2018)
Empirical absorption correction using spherical harmonics,
 implemented in SCALE3 ABSPACK scaling algorithm.
;
_exptl_crystal_colour 'light yellow'
_exptl_crystal_density_diffrn 1.356
_exptl_crystal_description needle
_exptl_crystal_F_000 2448
_exptl_crystal_size_max 0.32
_exptl_crystal_size_mid 0.26
_exptl_crystal_size_min 0.25
_refine_diff_density_max 1.158
_refine_diff_density_min -0.774
_refine_diff_density_rms 0.102
_refine_ls_extinction_method none
_refine_ls_goodness_of_fit_ref 1.038
_refine_ls_hydrogen_treatment constr
_refine_ls_matrix_type full
_refine_ls_number_parameters 747
_refine_ls_number_reflns 11002
_refine_ls_number_restraints 0
_refine_ls_restrained_S_all 1.038
_refine_ls_R_factor_all 0.1041
_refine_ls_R_factor_gt 0.0930
_refine_ls_shift/su_max 0.001
_refine_ls_shift/su_mean 0.000
_refine_ls_structure_factor_coef Fsqd
_refine_ls_weighting_details 'w=1/[\s^2^(Fo^2^)+(0.1664P)^2^+7.2994P] where P=(Fo^2^+2Fc^2^)/3'
_refine_ls_weighting_scheme calc
_refine_ls_wR_factor_gt 0.2568
_refine_ls_wR_factor_ref 0.2723
_reflns_Friedel_coverage 0.000
_reflns_number_gt 9208
_reflns_number_total 11002
_reflns_threshold_expression 'I > 2\s(I)'
_cod_data_source_file ja0c00624_si_005.cif
_cod_data_source_block tx1582a
_cod_database_code 4134805
_shelx_shelxl_version_number 2018/3
_chemical_oxdiff_formula CHOCl
_shelx_space_group_comment
;
The symmetry employed for this shelxl refinement is uniquely defined
by the following loop, which should always be used as a source of
symmetry information in preference to the above space-group names.
They are only intended as comments.
;
_reflns_odcompleteness_completeness 98.25
_reflns_odcompleteness_iscentric 1
_reflns_odcompleteness_theta 66.97
_olex2_refinement_description
;
1. Fixed Uiso
 At 1.2 times of:
  All C(H) groups, All C(H,H) groups
 At 1.5 times of:
  All C(H,H,H) groups
2.a Secondary CH2 refined with riding coordinates:
 C69(H69A,H69B), C70(H70A,H70B), C17(H17A,H17B), C34(H34A,H34B), C51(H51A,
 H51B), C68(H68A,H68B)
2.b Aromatic/amide H refined with riding coordinates:
 C2(H2), C3(H3), C5(H5), C9(H9), C10(H10), C12(H12), C20(H20), C21(H21),
 C23(H23), C27(H27), C28(H28), C30(H30), C37(H37), C39(H39), C40(H40), C44(H44),
  C46(H46), C47(H47), C54(H54), C56(H56), C57(H57), C61(H61), C63(H63), C64(H64)
2.c Idealised Me refined as rotating group:
 C15(H15A,H15B,H15C), C16(H16A,H16B,H16C), C32(H32A,H32B,H32C), C33(H33A,H33B,
 H33C), C49(H49A,H49B,H49C), C50(H50A,H50B,H50C), C66(H66A,H66B,H66C), C67(H67A,
 H67B,H67C)
;
_olex2_submission_special_instructions 'No special instructions were received'
_oxdiff_exptl_absorpt_empirical_details
;
Empirical correction (ABSPACK) includes:
- Absorption correction using spherical harmonics
- Frame scaling
;
_oxdiff_exptl_absorpt_empirical_full_max 1.436
_oxdiff_exptl_absorpt_empirical_full_min 0.721

loop_
_space_group_symop_operation_xyz
'x, y, z'
'-x, y+1/2, -z+1/2'
'-x, -y, -z'
'x, -y-1/2, z-1/2'

loop_
_atom_site_label
_atom_site_type_symbol
_atom_site_fract_x
_atom_site_fract_y
_atom_site_fract_z
_atom_site_U_iso_or_equiv
_atom_site_adp_type
_atom_site_occupancy
_atom_site_site_symmetry_order
_atom_site_calc_flag
_atom_site_refinement_flags_posn
_atom_site_refinement_flags_adp
_atom_site_refinement_flags_occupancy
_atom_site_disorder_assembly
_atom_site_disorder_group
Cl1 Cl 0.24301(10) 0.54995(6) 0.35708(18) 0.1106(6) Uani 1 1 d . . . . .
Cl2 Cl 0.15566(8) 0.50150(7) 0.49044(18) 0.0993(5) Uani 1 1 d . . . . .
C69 C 0.2031(3) 0.4900(3) 0.3845(7) 0.0929(18) Uani 1 1 d . . . . .
H69A H 0.179176 0.477187 0.306863 0.112 Uiso 1 1 calc R . . . .
H69B H 0.231721 0.460432 0.415336 0.112 Uiso 1 1 calc R . . . .
Cl3 Cl 0.26812(7) 0.43686(5) 0.13469(14) 0.0779(4) Uani 1 1 d . . . . .
Cl4 Cl 0.32680(10) 0.49604(6) -0.04285(18) 0.1083(6) Uani 1 1 d . . . . .
C70 C 0.2920(2) 0.50234(19) 0.0883(5) 0.0659(12) Uani 1 1 d . . . . .
H70A H 0.320391 0.518859 0.155889 0.079 Uiso 1 1 calc R . . . .
H70B H 0.257226 0.527232 0.069322 0.079 Uiso 1 1 calc R . . . .
O1 O 0.41596(12) 0.67874(9) 0.6021(2) 0.0435(6) Uani 1 1 d . . . . .
O2 O 0.40313(12) 0.27809(10) 0.3007(3) 0.0502(6) Uani 1 1 d . . . . .
O3 O 0.50971(10) 0.60607(10) 0.1975(2) 0.0417(5) Uani 1 1 d . . . . .
O4 O 0.07384(12) 0.70054(12) 0.2146(3) 0.0613(8) Uani 1 1 d . . . . .
O5 O 0.17958(13) 0.64853(12) -0.2006(3) 0.0567(7) Uani 1 1 d . . . . .
O6 O -0.01175(12) 0.38189(11) 0.3284(2) 0.0471(6) Uani 1 1 d . . . . .
O7 O 0.07062(11) 0.31939(11) -0.0959(2) 0.0467(6) Uani 1 1 d . . . . .
O8 O 0.33475(12) 0.35145(12) 0.7438(2) 0.0503(6) Uani 1 1 d . . . . .
C1 C 0.40780(16) 0.62169(14) 0.5874(3) 0.0395(7) Uani 1 1 d . . . . .
C2 C 0.38185(19) 0.58963(16) 0.6733(3) 0.0482(8) Uani 1 1 d . . . . .
H2 H 0.370362 0.607168 0.741473 0.058 Uiso 1 1 calc R . . . .
C3 C 0.37352(19) 0.53332(16) 0.6571(3) 0.0485(9) Uani 1 1 d . . . . .
H3 H 0.356104 0.512834 0.714113 0.058 Uiso 1 1 calc R . . . .
C4 C 0.39107(16) 0.50525(14) 0.5540(3) 0.0386(7) Uani 1 1 d . . . . .
C5 C 0.38323(15) 0.44713(13) 0.5374(3) 0.0356(7) Uani 1 1 d . . . . .
H5 H 0.366179 0.426624 0.594923 0.043 Uiso 1 1 calc R . . . .
C6 C 0.40019(14) 0.41938(13) 0.4375(3) 0.0331(6) Uani 1 1 d . . . . .
C7 C 0.39192(14) 0.35933(13) 0.4213(3) 0.0349(7) Uani 1 1 d . . . . .
C8 C 0.41225(15) 0.33476(14) 0.3225(3) 0.0407(7) Uani 1 1 d . . . . .
C9 C 0.43939(17) 0.36665(15) 0.2367(3) 0.0450(8) Uani 1 1 d . . . . .
H9 H 0.452127 0.348720 0.170214 0.054 Uiso 1 1 calc R . . . .
C10 C 0.44681(16) 0.42300(15) 0.2511(3) 0.0421(7) Uani 1 1 d . . . . .
H10 H 0.464618 0.443206 0.194214 0.051 Uiso 1 1 calc R . . . .
C11 C 0.42776(14) 0.45190(14) 0.3521(3) 0.0359(7) Uani 1 1 d . . . . .
C12 C 0.43615(14) 0.50964(14) 0.3692(3) 0.0356(7) Uani 1 1 d . . . . .
H12 H 0.454455 0.529811 0.313006 0.043 Uiso 1 1 calc R . . . .
C13 C 0.41800(14) 0.53804(13) 0.4677(3) 0.0343(6) Uani 1 1 d . . . . .
C14 C 0.42536(15) 0.59777(13) 0.4842(3) 0.0356(7) Uani 1 1 d . . . . .
C15 C 0.3910(2) 0.70652(17) 0.6967(4) 0.0598(11) Uani 1 1 d . . . . .
H15A H 0.348773 0.697171 0.688776 0.090 Uiso 1 1 calc GR . . . .
H15B H 0.395284 0.746425 0.688476 0.090 Uiso 1 1 calc GR . . . .
H15C H 0.412142 0.694709 0.776587 0.090 Uiso 1 1 calc GR . . . .
C16 C 0.45470(18) 0.24533(17) 0.3064(5) 0.0674(13) Uani 1 1 d . . . . .
H16A H 0.475704 0.255907 0.240596 0.101 Uiso 1 1 calc GR . . . .
H16B H 0.443306 0.206445 0.297527 0.101 Uiso 1 1 calc GR . . . .
H16C H 0.480848 0.250937 0.384916 0.101 Uiso 1 1 calc GR . . . .
C17 C 0.45342(14) 0.63353(13) 0.3953(3) 0.0332(6) Uani 1 1 d . . . . .
H17A H 0.494370 0.620069 0.395718 0.040 Uiso 1 1 calc R . . . .
H17B H 0.456602 0.671712 0.426881 0.040 Uiso 1 1 calc R . . . .
C18 C 0.42042(14) 0.63521(13) 0.2615(3) 0.0347(6) Uani 1 1 d . . . . .
C19 C 0.45023(15) 0.62178(14) 0.1662(3) 0.0395(7) Uani 1 1 d . . . . .
C20 C 0.42087(17) 0.62467(18) 0.0404(3) 0.0487(8) Uani 1 1 d . . . . .
H20 H 0.442642 0.617100 -0.022682 0.058 Uiso 1 1 calc R . . . .
C21 C 0.36118(17) 0.63840(19) 0.0116(3) 0.0505(9) Uani 1 1 d . . . . .
H21 H 0.342512 0.639636 -0.071337 0.061 Uiso 1 1 calc R . . . .
C22 C 0.32658(16) 0.65094(14) 0.1052(3) 0.0399(7) Uani 1 1 d . . . . .
C23 C 0.26384(16) 0.66168(15) 0.0774(3) 0.0433(8) Uani 1 1 d . . . . .
H23 H 0.244346 0.660829 -0.005017 0.052 Uiso 1 1 calc R . . . .
C24 C 0.23048(14) 0.67340(13) 0.1684(3) 0.0375(7) Uani 1 1 d . . . . .
C25 C 0.16480(16) 0.67894(14) 0.1403(4) 0.0436(8) Uani 1 1 d . . . . .
C26 C 0.13617(16) 0.69401(15) 0.2356(4) 0.0488(9) Uani 1 1 d . . . . .
C27 C 0.16733(17) 0.70191(16) 0.3592(4) 0.0518(9) Uani 1 1 d . . . . .
H27 H 0.145758 0.711450 0.421451 0.062 Uiso 1 1 calc R . . . .
C28 C 0.22858(17) 0.69557(16) 0.3866(4) 0.0490(9) Uani 1 1 d . . . . .
H28 H 0.248606 0.701300 0.467616 0.059 Uiso 1 1 calc R . . . .
C29 C 0.26281(16) 0.68019(13) 0.2926(3) 0.0395(7) Uani 1 1 d . . . . .
C30 C 0.32499(16) 0.66950(14) 0.3204(3) 0.0391(7) Uani 1 1 d . . . . .
H30 H 0.345193 0.674428 0.401532 0.047 Uiso 1 1 calc R . . . .
C31 C 0.35774(14) 0.65174(13) 0.2309(3) 0.0364(7) Uani 1 1 d . . . . .
C32 C 0.0535(2) 0.7543(2) 0.2018(7) 0.094(2) Uani 1 1 d . . . . .
H32A H 0.072878 0.773425 0.141946 0.141 Uiso 1 1 calc GR . . . .
H32B H 0.063000 0.773291 0.280250 0.141 Uiso 1 1 calc GR . . . .
H32C H 0.010380 0.754388 0.174036 0.141 Uiso 1 1 calc GR . . . .
C33 C 0.5372(2) 0.5765(2) 0.1106(4) 0.0582(10) Uani 1 1 d . . . . .
H33A H 0.542076 0.601053 0.043592 0.087 Uiso 1 1 calc GR . . . .
H33B H 0.511943 0.545247 0.078822 0.087 Uiso 1 1 calc GR . . . .
H33C H 0.576174 0.562867 0.150317 0.087 Uiso 1 1 calc GR . . . .
C34 C 0.13026(15) 0.66891(14) 0.0093(4) 0.0437(8) Uani 1 1 d . . . . .
H34A H 0.087798 0.677544 0.008054 0.052 Uiso 1 1 calc R . . . .
H34B H 0.145189 0.695190 -0.046045 0.052 Uiso 1 1 calc R . . . .
C35 C 0.13436(16) 0.61045(15) -0.0416(3) 0.0441(8) Uani 1 1 d . . . . .
C36 C 0.10962(15) 0.56241(14) 0.0120(3) 0.0419(8) Uani 1 1 d . . . . .
C37 C 0.07835(16) 0.56776(15) 0.1116(3) 0.0430(8) Uani 1 1 d . . . . .
H37 H 0.073394 0.603327 0.143631 0.052 Uiso 1 1 calc R . . . .
C38 C 0.05457(15) 0.52159(15) 0.1638(3) 0.0403(7) Uani 1 1 d . . . . .
C39 C 0.02192(17) 0.52771(16) 0.2628(3) 0.0463(8) Uani 1 1 d . . . . .
H39 H 0.015395 0.563609 0.291429 0.056 Uiso 1 1 calc R . . . .
C40 C -0.00004(17) 0.48296(16) 0.3169(3) 0.0452(8) Uani 1 1 d . . . . .
H40 H -0.021109 0.488229 0.382011 0.054 Uiso 1 1 calc R . . . .
C41 C 0.00923(15) 0.42770(15) 0.2737(3) 0.0408(7) Uani 1 1 d . . . . .
C42 C 0.03832(14) 0.41817(14) 0.1754(3) 0.0358(7) Uani 1 1 d . . . . .
C43 C 0.06118(14) 0.46630(14) 0.1171(3) 0.0359(7) Uani 1 1 d . . . . .
C44 C 0.08993(15) 0.46073(14) 0.0163(3) 0.0390(7) Uani 1 1 d . . . . .
H44 H 0.093179 0.425134 -0.016990 0.047 Uiso 1 1 calc R . . . .
C45 C 0.11446(15) 0.50668(16) -0.0378(3) 0.0409(7) Uani 1 1 d . . . . .
C46 C 0.14371(18) 0.50158(17) -0.1409(4) 0.0496(9) Uani 1 1 d . . . . .
H46 H 0.148246 0.466054 -0.173556 0.059 Uiso 1 1 calc R . . . .
C47 C 0.16567(19) 0.54721(19) -0.1946(4) 0.0543(9) Uani 1 1 d . . . . .
H47 H 0.184540 0.542680 -0.263192 0.065 Uiso 1 1 calc R . . . .
C48 C 0.15946(16) 0.60157(17) -0.1450(4) 0.0479(9) Uani 1 1 d . . . . .
C49 C -0.0253(3) 0.3882(2) 0.4497(4) 0.0711(13) Uani 1 1 d . . . . .
H49A H -0.061686 0.410098 0.445588 0.107 Uiso 1 1 calc GR . . . .
H49B H 0.007710 0.407001 0.501629 0.107 Uiso 1 1 calc GR . . . .
H49C H -0.031220 0.351868 0.483700 0.107 Uiso 1 1 calc GR . . . .
C50 C 0.2059(3) 0.6441(3) -0.3060(5) 0.0829(16) Uani 1 1 d . . . . .
H50A H 0.177141 0.628179 -0.372477 0.124 Uiso 1 1 calc GR . . . .
H50B H 0.241019 0.620272 -0.288692 0.124 Uiso 1 1 calc GR . . . .
H50C H 0.217770 0.680713 -0.329729 0.124 Uiso 1 1 calc GR . . . .
C51 C 0.04272(14) 0.35916(13) 0.1242(3) 0.0337(6) Uani 1 1 d . . . . .
H51A H 0.024211 0.333572 0.175634 0.040 Uiso 1 1 calc R . . . .
H51B H 0.018195 0.358113 0.041806 0.040 Uiso 1 1 calc R . . . .
C52 C 0.10482(15) 0.33618(13) 0.1149(3) 0.0358(7) Uani 1 1 d . . . . .
C53 C 0.15286(15) 0.33320(13) 0.2212(3) 0.0352(7) Uani 1 1 d . . . . .
C54 C 0.14359(15) 0.34825(14) 0.3398(3) 0.0397(7) Uani 1 1 d . . . . .
H54 H 0.104930 0.358771 0.351252 0.048 Uiso 1 1 calc R . . . .
C55 C 0.19111(16) 0.34787(15) 0.4419(3) 0.0403(7) Uani 1 1 d . . . . .
C56 C 0.18134(18) 0.3619(2) 0.5638(3) 0.0532(10) Uani 1 1 d . . . . .
H56 H 0.142451 0.371214 0.575925 0.064 Uiso 1 1 calc R . . . .
C57 C 0.22740(18) 0.3619(2) 0.6615(4) 0.0541(10) Uani 1 1 d . . . . .
H57 H 0.219831 0.370466 0.740297 0.065 Uiso 1 1 calc R . . . .
C58 C 0.28770(16) 0.34896(16) 0.6448(3) 0.0434(8) Uani 1 1 d . . . . .
C59 C 0.30118(15) 0.33658(14) 0.5303(3) 0.0382(7) Uani 1 1 d . . . . .
C60 C 0.25176(15) 0.33338(13) 0.4265(3) 0.0358(7) Uani 1 1 d . . . . .
C61 C 0.25938(15) 0.31502(13) 0.3101(3) 0.0377(7) Uani 1 1 d . . . . .
H61 H 0.297617 0.302944 0.299231 0.045 Uiso 1 1 calc R . . . .
C62 C 0.21202(15) 0.31395(13) 0.2088(3) 0.0369(7) Uani 1 1 d . . . . .
C63 C 0.22062(16) 0.29468(14) 0.0899(3) 0.0411(7) Uani 1 1 d . . . . .
H63 H 0.258522 0.281279 0.080010 0.049 Uiso 1 1 calc R . . . .
C64 C 0.17486(17) 0.29545(15) -0.0091(3) 0.0435(8) Uani 1 1 d . . . . .
H64 H 0.181336 0.281888 -0.085429 0.052 Uiso 1 1 calc R . . . .
C65 C 0.11680(16) 0.31697(14) 0.0032(3) 0.0400(7) Uani 1 1 d . . . . .
C66 C 0.32098(18) 0.34006(18) 0.8636(3) 0.0491(9) Uani 1 1 d . . . . .
H66A H 0.296679 0.306653 0.860017 0.074 Uiso 1 1 calc GR . . . .
H66B H 0.298966 0.371163 0.889707 0.074 Uiso 1 1 calc GR . . . .
H66C H 0.358007 0.334700 0.921663 0.074 Uiso 1 1 calc GR . . . .
C67 C 0.0833(2) 0.3164(2) -0.2170(4) 0.0650(12) Uani 1 1 d . . . . .
H67A H 0.046859 0.323816 -0.275665 0.097 Uiso 1 1 calc GR . . . .
H67B H 0.098017 0.279566 -0.231469 0.097 Uiso 1 1 calc GR . . . .
H67C H 0.113507 0.343881 -0.226739 0.097 Uiso 1 1 calc GR . . . .
C68 C 0.36590(14) 0.32416(13) 0.5155(3) 0.0363(7) Uani 1 1 d . . . . .
H68A H 0.368181 0.284931 0.492620 0.044 Uiso 1 1 calc R . . . .
H68B H 0.391802 0.328962 0.595776 0.044 Uiso 1 1 calc R . . . .

loop_
_atom_site_aniso_label
_atom_site_aniso_U_11
_atom_site_aniso_U_22
_atom_site_aniso_U_33
_atom_site_aniso_U_23
_atom_site_aniso_U_13
_atom_site_aniso_U_12
Cl1 0.1650(17) 0.0556(8) 0.1213(13) -0.0036(8) 0.0529(12) -0.0266(9)
Cl2 0.0952(10) 0.0864(10) 0.1237(13) -0.0246(9) 0.0392(9) -0.0002(8)
C69 0.117(5) 0.060(3) 0.107(5) -0.010(3) 0.035(4) -0.013(3)
Cl3 0.0985(9) 0.0450(6) 0.0991(9) 0.0063(6) 0.0416(7) -0.0063(5)
Cl4 0.1532(16) 0.0687(9) 0.1285(14) -0.0007(8) 0.0955(13) -0.0045(9)
C70 0.084(3) 0.044(2) 0.076(3) 0.002(2) 0.031(2) -0.006(2)
O1 0.0602(15) 0.0262(11) 0.0461(13) -0.0092(9) 0.0146(11) -0.0012(10)
O2 0.0514(14) 0.0277(12) 0.0764(18) -0.0068(11) 0.0247(13) 0.0022(10)
O3 0.0370(12) 0.0441(13) 0.0466(13) 0.0006(10) 0.0142(10) 0.0013(10)
O4 0.0402(14) 0.0431(15) 0.100(2) -0.0103(15) 0.0104(14) 0.0082(11)
O5 0.0610(16) 0.0541(17) 0.0577(16) 0.0189(13) 0.0181(13) -0.0106(13)
O6 0.0543(14) 0.0459(14) 0.0456(13) -0.0008(11) 0.0214(11) -0.0067(11)
O7 0.0490(14) 0.0534(15) 0.0377(12) -0.0079(11) 0.0073(10) -0.0042(11)
O8 0.0459(14) 0.0665(18) 0.0380(12) 0.0061(11) 0.0061(10) -0.0042(12)
C1 0.0486(18) 0.0291(16) 0.0404(16) -0.0034(13) 0.0068(14) 0.0038(13)
C2 0.069(2) 0.0410(19) 0.0370(17) -0.0052(14) 0.0172(16) 0.0028(17)
C3 0.074(2) 0.0391(19) 0.0376(17) 0.0029(14) 0.0234(16) 0.0018(17)
C4 0.0483(18) 0.0369(17) 0.0314(15) -0.0026(12) 0.0088(13) 0.0059(14)
C5 0.0425(17) 0.0313(16) 0.0352(15) 0.0070(12) 0.0128(13) 0.0005(12)
C6 0.0350(15) 0.0255(14) 0.0385(15) 0.0002(12) 0.0055(12) 0.0033(11)
C7 0.0338(15) 0.0288(15) 0.0424(16) 0.0017(12) 0.0079(12) 0.0003(12)
C8 0.0404(17) 0.0296(16) 0.0533(19) -0.0057(14) 0.0115(14) 0.0007(13)
C9 0.054(2) 0.0369(18) 0.0495(19) -0.0079(15) 0.0227(16) 0.0008(15)
C10 0.0495(19) 0.0350(17) 0.0457(18) 0.0006(14) 0.0193(15) 0.0011(14)
C11 0.0356(15) 0.0339(16) 0.0386(16) 0.0024(13) 0.0079(12) 0.0034(12)
C12 0.0355(15) 0.0361(17) 0.0364(15) 0.0058(13) 0.0097(12) 0.0006(12)
C13 0.0383(16) 0.0255(15) 0.0369(15) 0.0010(12) 0.0007(12) 0.0012(12)
C14 0.0399(16) 0.0313(16) 0.0353(15) 0.0008(12) 0.0057(12) 0.0009(13)
C15 0.076(3) 0.039(2) 0.073(3) -0.0174(19) 0.036(2) 0.0009(18)
C16 0.044(2) 0.036(2) 0.118(4) -0.018(2) 0.003(2) 0.0036(16)
C17 0.0340(15) 0.0256(14) 0.0399(16) -0.0011(12) 0.0064(12) -0.0037(11)
C18 0.0383(16) 0.0267(15) 0.0402(16) 0.0036(12) 0.0100(13) -0.0038(12)
C19 0.0399(17) 0.0350(17) 0.0448(17) 0.0051(13) 0.0111(14) -0.0015(13)
C20 0.048(2) 0.059(2) 0.0429(18) 0.0034(16) 0.0174(15) -0.0024(17)
C21 0.049(2) 0.067(3) 0.0355(17) 0.0051(16) 0.0075(14) -0.0062(18)
C22 0.0459(18) 0.0336(17) 0.0429(17) 0.0079(13) 0.0152(14) -0.0018(13)
C23 0.0480(19) 0.0364(17) 0.0415(17) 0.0080(14) -0.0034(14) -0.0034(14)
C24 0.0343(16) 0.0273(15) 0.0508(18) 0.0091(13) 0.0072(13) 0.0006(12)
C25 0.0424(18) 0.0296(16) 0.057(2) 0.0054(14) 0.0053(15) -0.0008(13)
C26 0.0395(18) 0.0302(17) 0.077(3) -0.0043(16) 0.0102(17) 0.0020(13)
C27 0.047(2) 0.041(2) 0.070(2) -0.0110(17) 0.0165(18) 0.0056(15)
C28 0.049(2) 0.0414(19) 0.056(2) -0.0084(16) 0.0074(16) 0.0045(15)
C29 0.0475(18) 0.0244(15) 0.0478(18) 0.0005(13) 0.0119(14) 0.0035(13)
C30 0.0446(18) 0.0293(15) 0.0410(16) 0.0019(13) 0.0008(13) -0.0027(13)
C31 0.0363(16) 0.0250(15) 0.0469(17) 0.0078(12) 0.0047(13) -0.0037(12)
C32 0.049(2) 0.046(3) 0.178(6) -0.036(3) -0.008(3) 0.014(2)
C33 0.055(2) 0.063(3) 0.060(2) -0.010(2) 0.0205(18) 0.0055(19)
C34 0.0357(16) 0.0313(17) 0.061(2) 0.0116(15) 0.0016(15) -0.0008(13)
C35 0.0385(17) 0.0428(19) 0.0485(19) 0.0080(15) 0.0009(14) -0.0028(14)
C36 0.0363(16) 0.0365(18) 0.0483(18) 0.0115(14) -0.0050(14) -0.0044(13)
C37 0.0431(18) 0.0333(17) 0.0488(19) -0.0039(14) -0.0021(14) 0.0031(14)
C38 0.0383(16) 0.0437(18) 0.0375(16) -0.0004(14) 0.0028(13) 0.0035(14)
C39 0.052(2) 0.0414(19) 0.0466(19) -0.0032(15) 0.0109(15) 0.0033(15)
C40 0.0496(19) 0.045(2) 0.0431(18) -0.0025(15) 0.0145(15) 0.0005(15)
C41 0.0417(17) 0.0414(18) 0.0396(17) 0.0031(14) 0.0084(13) -0.0008(14)
C42 0.0336(15) 0.0342(16) 0.0385(16) -0.0002(13) 0.0035(12) 0.0006(12)
C43 0.0330(15) 0.0371(17) 0.0363(15) 0.0078(13) 0.0023(12) -0.0018(12)
C44 0.0407(17) 0.0280(16) 0.0466(18) -0.0022(13) 0.0030(14) 0.0016(13)
C45 0.0358(16) 0.049(2) 0.0376(16) 0.0030(14) 0.0067(13) 0.0020(14)
C46 0.053(2) 0.048(2) 0.050(2) 0.0017(16) 0.0158(16) -0.0031(16)
C47 0.055(2) 0.060(2) 0.051(2) 0.0064(18) 0.0170(17) -0.0076(18)
C48 0.0426(18) 0.048(2) 0.051(2) 0.0123(16) 0.0031(15) -0.0087(15)
C49 0.104(4) 0.059(3) 0.063(3) 0.007(2) 0.050(3) -0.003(2)
C50 0.102(4) 0.080(4) 0.078(3) 0.005(3) 0.044(3) -0.031(3)
C51 0.0338(15) 0.0289(15) 0.0383(15) -0.0003(12) 0.0063(12) -0.0040(12)
C52 0.0395(16) 0.0284(15) 0.0392(16) -0.0017(12) 0.0065(13) -0.0029(12)
C53 0.0421(17) 0.0239(14) 0.0400(16) 0.0024(12) 0.0080(13) -0.0027(12)
C54 0.0361(16) 0.0375(17) 0.0478(18) 0.0048(14) 0.0140(13) 0.0048(13)
C55 0.0490(19) 0.0388(18) 0.0366(16) 0.0034(13) 0.0166(14) 0.0026(14)
C56 0.0435(19) 0.075(3) 0.0426(19) 0.0019(18) 0.0120(15) 0.0132(18)
C57 0.051(2) 0.074(3) 0.0391(18) 0.0013(18) 0.0122(16) 0.0092(19)
C58 0.0444(18) 0.0453(19) 0.0405(17) 0.0047(14) 0.0075(14) -0.0002(14)
C59 0.0417(17) 0.0312(16) 0.0421(17) 0.0054(13) 0.0084(13) 0.0028(13)
C60 0.0411(16) 0.0255(14) 0.0396(16) 0.0079(12) 0.0041(13) 0.0001(12)
C61 0.0379(16) 0.0270(15) 0.0512(18) 0.0046(13) 0.0156(14) 0.0053(12)
C62 0.0473(18) 0.0238(14) 0.0418(17) 0.0010(12) 0.0139(14) -0.0006(12)
C63 0.0429(17) 0.0324(16) 0.0500(19) -0.0040(14) 0.0135(14) 0.0050(13)
C64 0.0504(19) 0.0383(18) 0.0437(18) -0.0090(14) 0.0132(15) -0.0008(14)
C65 0.0431(17) 0.0348(17) 0.0426(17) -0.0040(13) 0.0094(14) -0.0056(13)
C66 0.056(2) 0.054(2) 0.0366(17) 0.0025(15) 0.0069(15) -0.0026(17)
C67 0.064(3) 0.091(3) 0.0398(19) 0.001(2) 0.0108(18) 0.002(2)
C68 0.0354(16) 0.0269(15) 0.0458(17) 0.0074(13) 0.0050(13) 0.0007(12)

loop_
_atom_type_symbol
_atom_type_description
_atom_type_scat_dispersion_real
_atom_type_scat_dispersion_imag
_atom_type_scat_source
C C 0.0181 0.0091 'International Tables Vol C Tables 4.2.6.8 and 6.1.1.4'
H H 0.0000 0.0000 'International Tables Vol C Tables 4.2.6.8 and 6.1.1.4'
Cl Cl 0.3639 0.7018 'International Tables Vol C Tables 4.2.6.8 and 6.1.1.4'
O O 0.0492 0.0322 'International Tables Vol C Tables 4.2.6.8 and 6.1.1.4'

loop_
_geom_angle_atom_site_label_1
_geom_angle_atom_site_label_2
_geom_angle_atom_site_label_3
_geom_angle
_geom_angle_site_symmetry_1
_geom_angle_site_symmetry_3
_geom_angle_publ_flag
Cl2 C69 Cl1 112.4(3) . . ?
Cl3 C70 Cl4 111.3(3) . . ?
C1 O1 C15 118.9(3) . . ?
C8 O2 C16 116.5(3) . . ?
C19 O3 C33 119.3(3) . . ?
C32 O4 C26 115.7(3) . . ?
C48 O5 C50 121.5(4) . . ?
C41 O6 C49 118.1(3) . . ?
C65 O7 C67 119.9(3) . . ?
C58 O8 C66 117.3(3) . . ?
O1 C1 C2 121.1(3) . . ?
O1 C1 C14 116.8(3) . . ?
C14 C1 C2 122.0(3) . . ?
C3 C2 C1 120.5(3) . . ?
C2 C3 C4 121.0(3) . . ?
C3 C4 C13 118.2(3) . . ?
C5 C4 C3 121.3(3) . . ?
C5 C4 C13 120.5(3) . . ?
C6 C5 C4 121.8(3) . . ?
C5 C6 C7 121.3(3) . . ?
C5 C6 C11 117.8(3) . . ?
C11 C6 C7 120.9(3) . . ?
C6 C7 C68 121.0(3) . . ?
C8 C7 C6 117.6(3) . . ?
C8 C7 C68 121.2(3) . . ?
O2 C8 C9 118.4(3) . . ?
C7 C8 O2 119.5(3) . . ?
C7 C8 C9 122.1(3) . . ?
C10 C9 C8 120.5(3) . . ?
C9 C10 C11 121.2(3) . . ?
C10 C11 C6 117.8(3) . . ?
C12 C11 C6 120.5(3) . . ?
C12 C11 C10 121.7(3) . . ?
C13 C12 C11 122.1(3) . . ?
C4 C13 C14 120.4(3) . . ?
C12 C13 C4 117.3(3) . . ?
C12 C13 C14 122.3(3) . . ?
C1 C14 C13 117.8(3) . . ?
C1 C14 C17 120.3(3) . . ?
C13 C14 C17 121.8(3) . . ?
C14 C17 C18 116.7(2) . . ?
C19 C18 C17 120.5(3) . . ?
C19 C18 C31 118.2(3) . . ?
C31 C18 C17 121.3(3) . . ?
O3 C19 C18 117.1(3) . . ?
O3 C19 C20 121.4(3) . . ?
C18 C19 C20 121.5(3) . . ?
C21 C20 C19 120.4(3) . . ?
C20 C21 C22 121.5(3) . . ?
C21 C22 C31 117.5(3) . . ?
C23 C22 C21 122.2(3) . . ?
C23 C22 C31 120.3(3) . . ?
C24 C23 C22 121.9(3) . . ?
C23 C24 C25 121.5(3) . . ?
C23 C24 C29 117.6(3) . . ?
C29 C24 C25 120.9(3) . . ?
C24 C25 C34 120.8(3) . . ?
C26 C25 C24 117.1(3) . . ?
C26 C25 C34 122.1(3) . . ?
O4 C26 C27 117.1(4) . . ?
C25 C26 O4 119.9(4) . . ?
C25 C26 C27 123.0(3) . . ?
C28 C27 C26 120.2(4) . . ?
C27 C28 C29 121.0(4) . . ?
C24 C29 C28 117.7(3) . . ?
C30 C29 C24 120.3(3) . . ?
C30 C29 C28 121.9(3) . . ?
C31 C30 C29 122.2(3) . . ?
C22 C31 C18 120.7(3) . . ?
C30 C31 C18 122.3(3) . . ?
C30 C31 C22 117.0(3) . . ?
C35 C34 C25 116.0(3) . . ?
C36 C35 C34 121.9(3) . . ?
C48 C35 C34 120.7(3) . . ?
C48 C35 C36 117.3(3) . . ?
C35 C36 C45 121.0(3) . . ?
C37 C36 C35 121.7(3) . . ?
C37 C36 C45 117.2(3) . . ?
C38 C37 C36 121.9(3) . . ?
C37 C38 C39 121.4(3) . . ?
C37 C38 C43 120.7(3) . . ?
C39 C38 C43 117.9(3) . . ?
C40 C39 C38 122.0(4) . . ?
C39 C40 C41 119.7(3) . . ?
O6 C41 C40 120.6(3) . . ?
O6 C41 C42 117.4(3) . . ?
C42 C41 C40 122.0(3) . . ?
C41 C42 C43 118.0(3) . . ?
C41 C42 C51 120.8(3) . . ?
C43 C42 C51 121.1(3) . . ?
C38 C43 C42 120.2(3) . . ?
C44 C43 C38 117.9(3) . . ?
C44 C43 C42 121.9(3) . . ?
C43 C44 C45 122.5(3) . . ?
C44 C45 C36 119.7(3) . . ?
C44 C45 C46 123.0(3) . . ?
C46 C45 C36 117.3(3) . . ?
C47 C46 C45 122.0(4) . . ?
C46 C47 C48 119.5(4) . . ?
O5 C48 C47 120.3(4) . . ?
C35 C48 O5 116.9(4) . . ?
C35 C48 C47 122.7(3) . . ?
C52 C51 C42 118.6(3) . . ?
C53 C52 C51 121.8(3) . . ?
C65 C52 C51 120.4(3) . . ?
C65 C52 C53 117.9(3) . . ?
C54 C53 C52 121.8(3) . . ?
C54 C53 C62 117.5(3) . . ?
C62 C53 C52 120.7(3) . . ?
C53 C54 C55 121.6(3) . . ?
C54 C55 C56 121.6(3) . . ?
C54 C55 C60 120.5(3) . . ?
C56 C55 C60 117.9(3) . . ?
C57 C56 C55 121.3(3) . . ?
C56 C57 C58 120.4(4) . . ?
O8 C58 C57 120.0(3) . . ?
C59 C58 O8 118.0(3) . . ?
C59 C58 C57 121.9(3) . . ?
C58 C59 C60 118.0(3) . . ?
C58 C59 C68 120.6(3) . . ?
C60 C59 C68 121.4(3) . . ?
C55 C60 C59 120.3(3) . . ?
C61 C60 C55 117.0(3) . . ?
C61 C60 C59 122.7(3) . . ?
C60 C61 C62 122.6(3) . . ?
C61 C62 C53 120.4(3) . . ?
C61 C62 C63 121.8(3) . . ?
C63 C62 C53 117.8(3) . . ?
C64 C63 C62 121.5(3) . . ?
C63 C64 C65 120.2(3) . . ?
O7 C65 C52 117.0(3) . . ?
O7 C65 C64 121.1(3) . . ?
C52 C65 C64 121.8(3) . . ?
C59 C68 C7 116.9(3) . . ?

loop_
_geom_bond_atom_site_label_1
_geom_bond_atom_site_label_2
_geom_bond_distance
_geom_bond_site_symmetry_2
_geom_bond_publ_flag
Cl1 C69 1.737(6) . ?
Cl2 C69 1.727(7) . ?
Cl3 C70 1.750(4) . ?
Cl4 C70 1.756(5) . ?
O1 C1 1.375(4) . ?
O1 C15 1.422(4) . ?
O2 C8 1.378(4) . ?
O2 C16 1.385(5) . ?
O3 C19 1.367(4) . ?
O3 C33 1.408(5) . ?
O4 C26 1.382(4) . ?
O4 C32 1.357(5) . ?
O5 C48 1.385(4) . ?
O5 C50 1.389(6) . ?
O6 C41 1.366(4) . ?
O6 C49 1.420(5) . ?
O7 C65 1.361(4) . ?
O7 C67 1.405(5) . ?
O8 C58 1.373(4) . ?
O8 C66 1.424(4) . ?
C1 C2 1.412(5) . ?
C1 C14 1.382(5) . ?
C2 C3 1.360(5) . ?
C3 C4 1.424(5) . ?
C4 C5 1.402(5) . ?
C4 C13 1.437(5) . ?
C5 C6 1.386(4) . ?
C6 C7 1.447(4) . ?
C6 C11 1.434(5) . ?
C7 C8 1.375(5) . ?
C7 C68 1.521(4) . ?
C8 C9 1.424(5) . ?
C9 C10 1.357(5) . ?
C10 C11 1.429(5) . ?
C11 C12 1.395(5) . ?
C12 C13 1.392(5) . ?
C13 C14 1.438(4) . ?
C14 C17 1.510(4) . ?
C17 C18 1.521(4) . ?
C18 C19 1.371(5) . ?
C18 C31 1.438(5) . ?
C19 C20 1.418(5) . ?
C20 C21 1.357(5) . ?
C21 C22 1.420(5) . ?
C22 C23 1.407(5) . ?
C22 C31 1.429(5) . ?
C23 C24 1.375(5) . ?
C24 C25 1.454(5) . ?
C24 C29 1.432(5) . ?
C25 C26 1.364(6) . ?
C25 C34 1.523(5) . ?
C26 C27 1.421(6) . ?
C27 C28 1.359(5) . ?
C28 C29 1.434(5) . ?
C29 C30 1.394(5) . ?
C30 C31 1.388(5) . ?
C34 C35 1.507(5) . ?
C35 C36 1.439(5) . ?
C35 C48 1.365(6) . ?
C36 C37 1.401(5) . ?
C36 C45 1.445(5) . ?
C37 C38 1.387(5) . ?
C38 C39 1.417(5) . ?
C38 C43 1.428(5) . ?
C39 C40 1.352(5) . ?
C40 C41 1.424(5) . ?
C41 C42 1.370(5) . ?
C42 C43 1.448(5) . ?
C42 C51 1.521(4) . ?
C43 C44 1.377(5) . ?
C44 C45 1.401(5) . ?
C45 C46 1.406(5) . ?
C46 C47 1.367(6) . ?
C47 C48 1.419(6) . ?
C51 C52 1.513(4) . ?
C52 C53 1.440(4) . ?
C52 C65 1.375(5) . ?
C53 C54 1.397(5) . ?
C53 C62 1.430(5) . ?
C54 C55 1.400(5) . ?
C55 C56 1.429(5) . ?
C55 C60 1.439(5) . ?
C56 C57 1.348(5) . ?
C57 C58 1.427(5) . ?
C58 C59 1.371(5) . ?
C59 C60 1.441(5) . ?
C59 C68 1.515(5) . ?
C60 C61 1.385(5) . ?
C61 C62 1.392(5) . ?
C62 C63 1.425(5) . ?
C63 C64 1.353(5) . ?
C64 C65 1.425(5) . ?
